data_7216314
loop_
_publ_author_name
'Wiesbrock, Frank'
'Schmidbaur, Hubert'

_publ_section_title
;
 Lithium salicylate monohydrate: A layer structure with
 carboxylate-bridged ?- and ?-[(H2O)Li+]? helices
;
_journal_issue 90
_journal_name_full CrystEngComm
_journal_page_first 503
_journal_paper_doi 10.1039/b312892j
_journal_volume 5
_journal_year 2003
_chemical_formula_sum 'C7 H7 Li O4'
_chemical_formula_weight 162.07
_chemical_name_systematic
;
?
;
_space_group_IT_number 14
_symmetry_cell_setting monoclinic
_symmetry_space_group_name_Hall '-P 2ybc'
_symmetry_space_group_name_H-M 'P 1 21/c 1'
_atom_sites_solution_hydrogens geom
_atom_sites_solution_primary direct
_atom_sites_solution_secondary difmap
_audit_creation_method SHELXL-97
_cell_angle_alpha 90.00
_cell_angle_beta 107.900(1)
_cell_angle_gamma 90.00
_cell_formula_units_Z 4
_cell_length_a 13.1148(8)
_cell_length_b 4.6992(2)
_cell_length_c 12.8071(5)
_cell_measurement_reflns_used 27930
_cell_measurement_temperature 143(2)
_cell_volume 751.08(6)
_computing_cell_refinement DENZO
_computing_data_collection XPRESS
_computing_data_reduction SCALEPACK
_computing_molecular_graphics SHELXTL
_computing_publication_material 'SHELXL-97 (Sheldrick, 1997)'
_computing_structure_refinement 'SHELXL-97 (Sheldrick, 1997)'
_computing_structure_solution 'SHELXS-97 (Sheldrick, 1990)'
_diffrn_ambient_temperature 143(2)
_diffrn_measured_fraction_theta_full 0.951
_diffrn_measured_fraction_theta_max 0.951
_diffrn_measurement_device_type 'Nonius DIP 2020'
_diffrn_measurement_method phi-rotation
_diffrn_radiation_monochromator graphite
_diffrn_radiation_source 'fine-focus sealed tube'
_diffrn_radiation_type MoK\a
_diffrn_radiation_wavelength 0.71073
_diffrn_reflns_av_R_equivalents 0.0557
_diffrn_reflns_av_sigmaI/netI 0.0360
_diffrn_reflns_limit_h_max 16
_diffrn_reflns_limit_h_min -16
_diffrn_reflns_limit_k_max 5
_diffrn_reflns_limit_k_min -5
_diffrn_reflns_limit_l_max 16
_diffrn_reflns_limit_l_min -16
_diffrn_reflns_number 27930
_diffrn_reflns_theta_full 27.27
_diffrn_reflns_theta_max 27.27
_diffrn_reflns_theta_min 3.24
_exptl_absorpt_coefficient_mu 0.116
_exptl_absorpt_correction_T_max 0.743
_exptl_absorpt_correction_T_min 0.305
_exptl_absorpt_correction_type DELABS
_exptl_crystal_colour colourless
_exptl_crystal_density_diffrn 1.433
_exptl_crystal_density_method 'not measured'
_exptl_crystal_description block
_exptl_crystal_F_000 336
_exptl_crystal_size_max 0.60
_exptl_crystal_size_mid 0.40
_exptl_crystal_size_min 0.20
_refine_diff_density_max 0.256
_refine_diff_density_min -0.182
_refine_diff_density_rms 0.049
_refine_ls_extinction_method none
_refine_ls_goodness_of_fit_ref 1.044
_refine_ls_hydrogen_treatment mixed
_refine_ls_matrix_type full
_refine_ls_number_parameters 137
_refine_ls_number_reflns 1601
_refine_ls_number_restraints 0
_refine_ls_restrained_S_all 1.044
_refine_ls_R_factor_all 0.0481
_refine_ls_R_factor_gt 0.0438
_refine_ls_shift/su_max 0.001
_refine_ls_shift/su_mean 0.000
_refine_ls_structure_factor_coef Fsqd
_refine_ls_weighting_details 'calc w=1/[\s^2^(Fo^2^)+(0.0661P)^2^+0.1353P] where P=(Fo^2^+2Fc^2^)/3'
_refine_ls_weighting_scheme calc
_refine_ls_wR_factor_gt 0.1145
_refine_ls_wR_factor_ref 0.1185
_reflns_number_gt 1442
_reflns_number_total 1601
_reflns_threshold_expression >2sigma(I)
_cod_data_source_file b312892j.txt
_cod_data_source_block wies28
_cod_original_sg_symbol_H-M P2(1)/c
_cod_database_code 7216314

loop_
_symmetry_equiv_pos_as_xyz
'x, y, z'
'-x, y+1/2, -z+1/2'
'-x, -y, -z'
'x, -y-1/2, z-1/2'

loop_
_atom_site_label
_atom_site_type_symbol
_atom_site_fract_x
_atom_site_fract_y
_atom_site_fract_z
_atom_site_U_iso_or_equiv
_atom_site_adp_type
_atom_site_occupancy
_atom_site_symmetry_multiplicity
_atom_site_calc_flag
O01 O 0.42711(8) 0.1613(2) 0.70710(8) 0.0369(3) Uani 1 1 d
O1 O 0.38455(8) -0.1914(2) 0.88899(8) 0.0410(3) Uani 1 1 d
O3 O 0.26515(9) -0.5255(2) 0.74941(8) 0.0419(3) Uani 1 1 d
C2 C 0.21752(11) -0.5924(3) 0.82686(10) 0.0360(3) Uani 1 1 d
C7 C 0.34849(11) -0.2795(3) 0.96438(10) 0.0348(3) Uani 1 1 d
C1 C 0.25210(10) -0.4683(3) 0.93194(10) 0.0346(3) Uani 1 1 d
C3 C 0.13347(12) -0.7874(3) 0.80049(12) 0.0426(4) Uani 1 1 d
C6 C 0.19574(12) -0.5298(3) 1.00558(12) 0.0421(4) Uani 1 1 d
C4 C 0.08047(13) -0.8470(4) 0.87559(13) 0.0497(4) Uani 1 1 d
C5 C 0.11005(14) -0.7165(4) 0.97762(12) 0.0504(4) Uani 1 1 d
Li Li 0.5012(2) -0.0280(5) 0.85294(18) 0.0391(5) Uani 1 1 d
O2 O 0.39092(8) -0.2220(2) 1.06448(7) 0.0392(3) Uani 1 1 d
H6 H 0.2179(14) -0.438(4) 1.0796(14) 0.049(5) Uiso 1 1 d
H3 H 0.1137(15) -0.880(4) 0.7292(15) 0.050(5) Uiso 1 1 d
H5 H 0.0706(17) -0.751(4) 1.0295(16) 0.062(6) Uiso 1 1 d
H4 H 0.0215(16) -0.995(4) 0.8550(16) 0.064(6) Uiso 1 1 d
H01 H 0.4093(15) 0.017(4) 0.6565(16) 0.056(5) Uiso 1 1 d
H02 H 0.3647(19) 0.243(5) 0.7155(17) 0.075(7) Uiso 1 1 d
H03 H 0.312(2) -0.373(6) 0.784(2) 0.092(8) Uiso 1 1 d

loop_
_atom_site_aniso_label
_atom_site_aniso_U_11
_atom_site_aniso_U_22
_atom_site_aniso_U_33
_atom_site_aniso_U_23
_atom_site_aniso_U_13
_atom_site_aniso_U_12
O01 0.0450(6) 0.0343(6) 0.0337(5) -0.0008(4) 0.0157(4) 0.0004(4)
O1 0.0474(6) 0.0424(6) 0.0382(5) 0.0016(4) 0.0203(4) -0.0048(4)
O3 0.0502(6) 0.0467(7) 0.0335(5) -0.0036(4) 0.0199(4) -0.0021(5)
C2 0.0419(7) 0.0357(7) 0.0325(6) 0.0016(5) 0.0143(5) 0.0033(5)
C7 0.0431(7) 0.0306(7) 0.0337(6) 0.0011(5) 0.0162(5) 0.0029(5)
C1 0.0392(7) 0.0335(8) 0.0326(6) 0.0015(5) 0.0133(5) 0.0009(5)
C3 0.0495(8) 0.0401(9) 0.0360(7) -0.0005(5) 0.0099(6) -0.0032(6)
C6 0.0464(8) 0.0479(9) 0.0342(7) 0.0009(6) 0.0158(6) -0.0046(6)
C4 0.0489(9) 0.0539(10) 0.0440(8) 0.0030(7) 0.0107(7) -0.0142(7)
C5 0.0506(9) 0.0633(11) 0.0408(8) 0.0039(7) 0.0192(7) -0.0133(7)
Li 0.0485(13) 0.0362(13) 0.0352(11) -0.0005(9) 0.0169(10) -0.0025(10)
O2 0.0472(6) 0.0374(6) 0.0338(5) -0.0008(4) 0.0137(4) -0.0041(4)

loop_
_atom_type_symbol
_atom_type_description
_atom_type_scat_dispersion_real
_atom_type_scat_dispersion_imag
_atom_type_scat_source
C C 0.0033 0.0016 'International Tables Vol C Tables 4.2.6.8 and 6.1.1.4'
H H 0.0000 0.0000 'International Tables Vol C Tables 4.2.6.8 and 6.1.1.4'
Li Li -0.0003 0.0001 'International Tables Vol C Tables 4.2.6.8 and 6.1.1.4'
O O 0.0106 0.0060 'International Tables Vol C Tables 4.2.6.8 and 6.1.1.4'

loop_
_geom_angle_atom_site_label_1
_geom_angle_atom_site_label_2
_geom_angle_atom_site_label_3
_geom_angle
_geom_angle_site_symmetry_1
_geom_angle_site_symmetry_3
Li O01 Li 121.50(8) 2_656 .
Li O01 H01 108.2(12) 2_656 .
Li O01 H01 105.8(12) . .
Li O01 H02 105.8(14) 2_656 .
Li O01 H02 105.2(13) . .
H01 O01 H02 110.0(18) . .
C7 O1 Li 146.87(12) . .
C2 O3 H03 102.3(15) . .
O3 C2 C3 118.77(12) . .
O3 C2 C1 121.05(13) . .
C3 C2 C1 120.18(12) . .
O2 C7 O1 123.59(13) . .
O2 C7 C1 118.78(12) . .
O1 C7 C1 117.62(12) . .
C6 C1 C2 118.58(13) . .
C6 C1 C7 120.88(12) . .
C2 C1 C7 120.53(12) . .
C4 C3 C2 119.73(14) . .
C4 C3 H3 121.3(11) . .
C2 C3 H3 119.0(11) . .
C5 C6 C1 120.88(14) . .
C5 C6 H6 119.7(10) . .
C1 C6 H6 119.4(10) . .
C3 C4 C5 120.87(15) . .
C3 C4 H4 117.8(11) . .
C5 C4 H4 121.3(11) . .
C6 C5 C4 119.61(14) . .
C6 C5 H5 119.3(12) . .
C4 C5 H5 121.0(12) . .
O1 Li O2 129.61(13) . 3_657
O1 Li O01 107.87(12) . 2_646
O2 Li O01 107.87(13) 3_657 2_646
O1 Li O01 102.05(12) . .
O2 Li O01 107.86(12) 3_657 .
O01 Li O01 96.56(10) 2_646 .
O1 Li Li 95.18(9) . 2_646
O2 Li Li 131.68(14) 3_657 2_646
O01 Li Li 29.36(4) 2_646 2_646
O01 Li Li 73.25(10) . 2_646
O1 Li Li 129.16(14) . 2_656
O2 Li Li 80.64(7) 3_657 2_656
O01 Li Li 95.47(11) 2_646 2_656
O01 Li Li 29.13(6) . 2_656
Li Li Li 83.61(10) 2_646 2_656
C7 O2 Li 136.25(11) . 3_657

loop_
_geom_bond_atom_site_label_1
_geom_bond_atom_site_label_2
_geom_bond_distance
_geom_bond_site_symmetry_2
O01 Li 2.013(3) 2_656
O01 Li 2.027(3) .
O01 H01 0.92(2) .
O01 H02 0.94(2) .
O1 C7 1.2681(16) .
O1 Li 1.891(3) .
O3 C2 1.3616(16) .
O3 H03 0.96(3) .
C2 C3 1.393(2) .
C2 C1 1.4076(19) .
C7 O2 1.2600(16) .
C7 C1 1.4951(19) .
C1 C6 1.3956(19) .
C3 C4 1.378(2) .
C3 H3 0.971(19) .
C6 C5 1.383(2) .
C6 H6 1.001(18) .
C4 C5 1.387(2) .
C4 H4 1.01(2) .
C5 H5 0.97(2) .
Li O2 1.893(3) 3_657
Li O01 2.013(3) 2_646
Li Li 3.525(3) 2_646
Li Li 3.525(3) 2_656
O2 Li 1.893(3) 3_657

loop_
_geom_hbond_atom_site_label_D
_geom_hbond_atom_site_label_H
_geom_hbond_atom_site_label_A
_geom_hbond_distance_DH
_geom_hbond_distance_HA
_geom_hbond_distance_DA
_geom_hbond_angle_DHA
_geom_hbond_site_symmetry_A
O01 H01 O2 0.92(2) 1.79(2) 2.7002(14) 173.1(18) 4
O01 H02 O3 0.94(2) 1.85(2) 2.7709(15) 166(2) 1_565
O3 H03 O1 0.96(3) 1.63(3) 2.5282(15) 154(2) .

loop_
_geom_torsion_atom_site_label_1
_geom_torsion_atom_site_label_2
_geom_torsion_atom_site_label_3
_geom_torsion_atom_site_label_4
_geom_torsion
_geom_torsion_site_symmetry_1
_geom_torsion_site_symmetry_4
Li O1 C7 O2 15.2(3) . .
Li O1 C7 C1 -163.00(18) . .
O3 C2 C1 C6 175.71(13) . .
C3 C2 C1 C6 -4.4(2) . .
O3 C2 C1 C7 -5.5(2) . .
C3 C2 C1 C7 174.40(13) . .
O2 C7 C1 C6 13.9(2) . .
O1 C7 C1 C6 -167.75(13) . .
O2 C7 C1 C2 -164.85(13) . .
O1 C7 C1 C2 13.5(2) . .
O3 C2 C3 C4 -176.63(14) . .
C1 C2 C3 C4 3.5(2) . .
C2 C1 C6 C5 2.3(2) . .
C7 C1 C6 C5 -176.53(14) . .
C2 C3 C4 C5 -0.4(3) . .
C1 C6 C5 C4 0.8(3) . .
C3 C4 C5 C6 -1.8(3) . .
C7 O1 Li O2 -29.4(3) . 3_657
C7 O1 Li O01 103.9(2) . 2_646
C7 O1 Li O01 -155.10(18) . .
C7 O1 Li Li 131.0(2) . 2_646
C7 O1 Li Li -143.1(2) . 2_656
Li O01 Li O1 160.63(9) 2_656 .
Li O01 Li O2 21.72(16) 2_656 3_657
Li O01 Li O01 -89.47(17) 2_656 2_646
Li O01 Li Li -107.53(12) 2_656 2_646
O1 C7 O2 Li 10.4(3) . 3_657
C1 C7 O2 Li -171.33(14) . 3_657
